data_1509575
loop_
_publ_author_name
'Geibel, C.'
'Mehner, A.'
'Henseleit, R.'
'Czech, E.'
'Roehr, C.'
'Cordier, G.'
'Thies, S.'
'Doersam, G.'

_publ_section_title
;
 Neue ternaere Calcium- und Ytterbium-Silber-Aluminide mit unterschiedlich
 gestapelten Silber-Aluminium-Kagome-Netzen
;
_journal_name_full 'Journal of the Less-Common Metals'
_journal_page_first 55
_journal_page_last 72
_journal_paper_doi 10.1016/0022-5088(91)90235-V
_journal_volume 169
_journal_year 1991
_chemical_formula_sum 'Ag1.04933 Al1.95067 Pr'
_chemical_name_systematic 'Ag Al2 Pr'
_space_group_IT_number 166
_symmetry_space_group_name_Hall '-R 3 2"'
_symmetry_space_group_name_H-M 'R -3 m :H'
_cell_angle_alpha 90
_cell_angle_beta 90
_cell_angle_gamma 120
_cell_formula_units_Z 9
_cell_length_a 5.632
_cell_length_b 5.632
_cell_length_c 27.045
_cell_volume 742.921
_citation_journal_id_ASTM JCOMAH
_cod_data_source_file silver1-2_573.cif
_cod_data_source_block Ag1.04933Al1.95067Pr1
_cod_original_cell_volume 742.9214
_cod_original_formula_sum 'Ag1.04933 Al1.95067 Pr1'
_cod_database_code 1509575

loop_
_symmetry_equiv_pos_as_xyz
x,y,z
-y,x-y,z
-x+y,-x,z
y,x,-z
-x,-x+y,-z
x-y,-y,-z
-x,-y,-z
y,-x+y,-z
x-y,x,-z
-y,-x,z
x,x-y,z
-x+y,y,z
x+2/3,y+1/3,z+1/3
-y+2/3,x-y+1/3,z+1/3
-x+y+2/3,-x+1/3,z+1/3
y+2/3,x+1/3,-z+1/3
-x+2/3,-x+y+1/3,-z+1/3
x-y+2/3,-y+1/3,-z+1/3
-x+2/3,-y+1/3,-z+1/3
y+2/3,-x+y+1/3,-z+1/3
x-y+2/3,x+1/3,-z+1/3
-y+2/3,-x+1/3,z+1/3
x+2/3,x-y+1/3,z+1/3
-x+y+2/3,y+1/3,z+1/3
x+1/3,y+2/3,z+2/3
-y+1/3,x-y+2/3,z+2/3
-x+y+1/3,-x+2/3,z+2/3
y+1/3,x+2/3,-z+2/3
-x+1/3,-x+y+2/3,-z+2/3
x-y+1/3,-y+2/3,-z+2/3
-x+1/3,-y+2/3,-z+2/3
y+1/3,-x+y+2/3,-z+2/3
x-y+1/3,x+2/3,-z+2/3
-y+1/3,-x+2/3,z+2/3
x+1/3,x-y+2/3,z+2/3
-x+y+1/3,y+2/3,z+2/3

loop_
_atom_site_label
_atom_site_type_symbol
_atom_site_fract_x
_atom_site_fract_y
_atom_site_fract_z
_atom_site_occupancy
_atom_site_U_iso_or_equiv
Ag1 Ag 0 0 0.3354 1 0.0
Pr2 Pr 0 0 0.1431 1 0.0
Pr1 Pr 0 0 0 1 0.0
Ag2 Ag 0 0 0.5 0.08 0.0
Ag3 Ag 0.1692 0.3384 0.4161 0.178 0.0
Al3 Al 0.1692 0.3384 0.4161 0.822 0.0
Al2 Al 0 0 0.5 0.92 0.0
